data_7709951
loop_
_publ_author_name
'Schulz, Ji\<r\'i'
'C\'isa\<rov\'a, Ivana'
'Gyepes, R\'obert'
'\<St\<epni\<cka, Petr'

_publ_section_title
;
 Metallation of a gold(I) metalloligand with P,C-bridging
 phosphinoferrocenyl groups enables the construction of defined
 multimetallic arrays.
;
_journal_name_full 'Dalton transactions (Cambridge, England : 2003)'
_journal_paper_doi 10.1039/d2dt00850e
_journal_year 2022
_chemical_formula_moiety 'C88 H72 Ag2 Au4 Fe4 P4, 2(F6 Sb), C2 H4 Cl2, 3.5(C2 H3 N)'
_chemical_formula_sum 'C97 H86.5 Ag2 Au4 Cl2 F12 Fe4 N3.5 P4 Sb2'
_chemical_formula_weight 3194.48
_space_group_crystal_system triclinic
_space_group_IT_number 2
_space_group_name_Hall '-P 1'
_space_group_name_H-M_alt 'P -1'
_atom_sites_solution_hydrogens geom
_atom_sites_solution_primary direct
_atom_sites_solution_secondary difmap
_audit_creation_method SHELXL-2014/7
_audit_update_record
;
2021-11-27 deposited with the CCDC.	2022-03-25 downloaded from the CCDC.
;
_cell_angle_alpha 110.924(2)
_cell_angle_beta 110.250(2)
_cell_angle_gamma 95.271(2)
_cell_formula_units_Z 2
_cell_length_a 16.6460(8)
_cell_length_b 18.3325(10)
_cell_length_c 18.4995(10)
_cell_measurement_reflns_used 9683
_cell_measurement_temperature 120(2)
_cell_measurement_theta_max 27.46
_cell_measurement_theta_min 2.45
_cell_volume 4795.3(5)
_computing_cell_refinement 'APEX3 v2019.1-0 (Bruker AXS)'
_computing_data_collection 'Bruker Instrument Service vV6.2.14'
_computing_data_reduction 'SAINT V8.40A (Bruker Nano, Inc., 2019)'
_computing_molecular_graphics 'PLATON (Spek, 2017)'
_computing_publication_material 'PLATON (Spek, 2017)'
_computing_structure_refinement 'SHELXL-2014/7 (Sheldrick, 2014)'
_computing_structure_solution 'SHELXT 2014/5 (Sheldrick, 2014)'
_diffrn_ambient_temperature 120(2)
_diffrn_measured_fraction_theta_full 1.000
_diffrn_measured_fraction_theta_max 0.999
_diffrn_measurement_device_type 'Bruker D8 VENTURE Kappa Duo with PHOTON 1000'
_diffrn_measurement_method '\f and \w scans'
_diffrn_radiation_monochromator 'Quazar Mo multilayer optic'
_diffrn_radiation_source 'I\mS micro-focus sealed tube'
_diffrn_radiation_type MoK\a
_diffrn_radiation_wavelength 0.71073
_diffrn_reflns_av_R_equivalents 0.0341
_diffrn_reflns_av_unetI/netI 0.0127
_diffrn_reflns_Laue_measured_fraction_full 1.000
_diffrn_reflns_Laue_measured_fraction_max 0.999
_diffrn_reflns_limit_h_max 21
_diffrn_reflns_limit_h_min -21
_diffrn_reflns_limit_k_max 23
_diffrn_reflns_limit_k_min -23
_diffrn_reflns_limit_l_max 24
_diffrn_reflns_limit_l_min -24
_diffrn_reflns_number 336904
_diffrn_reflns_point_group_measured_fraction_full 1.000
_diffrn_reflns_point_group_measured_fraction_max 0.999
_diffrn_reflns_theta_full 25.242
_diffrn_reflns_theta_max 27.495
_diffrn_reflns_theta_min 2.032
_exptl_absorpt_coefficient_mu 7.823
_exptl_absorpt_correction_T_max 0.72
_exptl_absorpt_correction_T_min 0.41
_exptl_absorpt_correction_type multi-scan
_exptl_absorpt_process_details 'SADABS-2016/2 - Bruker AXS'
_exptl_crystal_colour orange
_exptl_crystal_density_diffrn 2.212
_exptl_crystal_description prism
_exptl_crystal_F_000 3022
_exptl_crystal_size_max 0.31
_exptl_crystal_size_mid 0.09
_exptl_crystal_size_min 0.04
_refine_diff_density_max 2.523
_refine_diff_density_min -0.998
_refine_diff_density_rms 0.086
_refine_ls_extinction_method none
_refine_ls_goodness_of_fit_ref 1.044
_refine_ls_hydrogen_treatment constr
_refine_ls_matrix_type full
_refine_ls_number_parameters 1137
_refine_ls_number_reflns 22004
_refine_ls_number_restraints 0
_refine_ls_restrained_S_all 1.044
_refine_ls_R_factor_all 0.0166
_refine_ls_R_factor_gt 0.0152
_refine_ls_shift/su_max 0.005
_refine_ls_shift/su_mean 0.000
_refine_ls_structure_factor_coef Fsqd
_refine_ls_weighting_details 'w=1/[\s^2^(Fo^2^)+(0.0141P)^2^+8.7272P] where P=(Fo^2^+2Fc^2^)/3'
_refine_ls_weighting_scheme calc
_refine_ls_wR_factor_gt 0.0361
_refine_ls_wR_factor_ref 0.0370
_reflns_Friedel_coverage 0.000
_reflns_number_gt 21044
_reflns_number_total 22004
_reflns_threshold_expression 'I > 2\s(I)'
_cod_data_source_file d2dt00850e3.cif
_cod_data_source_block js643_sq
_cod_original_cell_volume 4795.3(4)
_cod_original_formula_sum 'C97 H86.50 Ag2 Au4 Cl2 F12 Fe4 N3.50 P4 Sb2'
_cod_database_code 7709951
_shelx_shelxl_version_number 2014/7
_shelx_space_group_comment
;
The symmetry employed for this shelxl refinement is uniquely defined
by the following loop, which should always be used as a source of
symmetry information in preference to the above space-group names.
They are only intended as comments.
;
_shelx_estimated_absorpt_t_min 0.195
_shelx_estimated_absorpt_t_max 0.745

loop_
_space_group_symop_operation_xyz
'x, y, z'
'-x, -y, -z'

loop_
_atom_site_label
_atom_site_type_symbol
_atom_site_fract_x
_atom_site_fract_y
_atom_site_fract_z
_atom_site_U_iso_or_equiv
_atom_site_adp_type
_atom_site_occupancy
_atom_site_site_symmetry_order
_atom_site_calc_flag
_atom_site_refinement_flags_posn
_atom_site_refinement_flags_adp
_atom_site_refinement_flags_occupancy
_atom_site_disorder_assembly
_atom_site_disorder_group
Au1 Au 0.62719(2) 0.64776(2) 0.36557(2) 0.01369(2) Uani 1 1 d . . . . .
Ag2 Ag 0.64590(2) 0.66657(2) 0.52451(2) 0.01567(3) Uani 1 1 d . . . . .
Au3 Au 0.66679(2) 0.71894(2) 0.69013(2) 0.01374(2) Uani 1 1 d . . . . .
Au4 Au 0.61143(2) 0.82814(2) 0.38532(2) 0.01421(2) Uani 1 1 d . . . . .
Ag5 Ag 0.65468(2) 0.88390(2) 0.55797(2) 0.01564(3) Uani 1 1 d . . . . .
Au6 Au 0.69566(2) 0.90436(2) 0.72327(2) 0.01353(2) Uani 1 1 d . . . . .
Fe1 Fe 0.42586(2) 0.61321(2) 0.28785(2) 0.01355(6) Uani 1 1 d . . . . .
Fe2 Fe 0.87220(2) 0.76210(2) 0.76522(2) 0.01391(6) Uani 1 1 d . . . . .
Fe3 Fe 0.80169(2) 0.84495(2) 0.39945(2) 0.01511(6) Uani 1 1 d . . . . .
Fe4 Fe 0.50677(2) 0.87910(2) 0.71065(2) 0.01388(6) Uani 1 1 d . . . . .
P1 P 0.47549(4) 0.79017(3) 0.27608(4) 0.01466(11) Uani 1 1 d . . . . .
P2 P 0.82968(4) 0.94685(3) 0.83619(4) 0.01389(11) Uani 1 1 d . . . . .
P3 P 0.72962(4) 0.64196(4) 0.30873(4) 0.01446(11) Uani 1 1 d . . . . .
P4 P 0.56184(4) 0.71766(4) 0.74357(4) 0.01478(11) Uani 1 1 d . . . . .
C1 C 0.52565(14) 0.63294(14) 0.40454(14) 0.0153(4) Uani 1 1 d . . . . .
C2 C 0.46837(16) 0.55251(14) 0.36311(15) 0.0177(4) Uani 1 1 d . . . . .
H2 H 0.4870 0.5039 0.3475 0.021 Uiso 1 1 calc R U . . .
C3 C 0.38017(16) 0.55749(16) 0.34945(15) 0.0208(5) Uani 1 1 d . . . . .
H3 H 0.3302 0.5133 0.3235 0.025 Uiso 1 1 calc R U . . .
C4 C 0.37990(16) 0.64061(16) 0.38151(15) 0.0208(5) Uani 1 1 d . . . . .
H4 H 0.3298 0.6616 0.3817 0.025 Uiso 1 1 calc R U . . .
C5 C 0.46740(15) 0.68637(14) 0.41305(14) 0.0168(4) Uani 1 1 d . . . . .
H5 H 0.4852 0.7435 0.4363 0.020 Uiso 1 1 calc R U . . .
C6 C 0.42412(15) 0.68430(14) 0.22447(14) 0.0158(4) Uani 1 1 d . . . . .
C7 C 0.46974(15) 0.62349(14) 0.19867(14) 0.0163(4) Uani 1 1 d . . . . .
H7 H 0.5288 0.6329 0.2033 0.020 Uiso 1 1 calc R U . . .
C8 C 0.41059(16) 0.54669(14) 0.16498(14) 0.0182(5) Uani 1 1 d . . . . .
H8 H 0.4238 0.4959 0.1444 0.022 Uiso 1 1 calc R U . . .
C9 C 0.32850(16) 0.55936(15) 0.16756(15) 0.0198(5) Uani 1 1 d . . . . .
H9 H 0.2772 0.5183 0.1484 0.024 Uiso 1 1 calc R U . . .
C10 C 0.33598(15) 0.64375(14) 0.20367(15) 0.0178(5) Uani 1 1 d . . . . .
H10 H 0.2906 0.6688 0.2124 0.021 Uiso 1 1 calc R U . . .
C11 C 0.48062(15) 0.81312(14) 0.18946(15) 0.0172(4) Uani 1 1 d . . . . .
C12 C 0.54966(16) 0.87434(15) 0.20581(16) 0.0202(5) Uani 1 1 d . . . . .
H12 H 0.5930 0.9043 0.2620 0.024 Uiso 1 1 calc R U . . .
C13 C 0.55514(18) 0.89152(16) 0.14019(18) 0.0245(5) Uani 1 1 d . . . . .
H13 H 0.6026 0.9326 0.1514 0.029 Uiso 1 1 calc R U . . .
C14 C 0.49140(19) 0.84873(17) 0.05844(18) 0.0266(6) Uani 1 1 d . . . . .
H14 H 0.4945 0.8617 0.0140 0.032 Uiso 1 1 calc R U . . .
C15 C 0.42309(19) 0.78703(17) 0.04103(17) 0.0270(6) Uani 1 1 d . . . . .
H15 H 0.3799 0.7574 -0.0153 0.032 Uiso 1 1 calc R U . . .
C16 C 0.41828(17) 0.76888(16) 0.10644(16) 0.0219(5) Uani 1 1 d . . . . .
H16 H 0.3722 0.7260 0.0945 0.026 Uiso 1 1 calc R U . . .
C17 C 0.39440(15) 0.83898(14) 0.30621(15) 0.0170(4) Uani 1 1 d . . . . .
C18 C 0.31549(16) 0.83690(15) 0.24451(16) 0.0209(5) Uani 1 1 d . . . . .
H18 H 0.3031 0.8088 0.1862 0.025 Uiso 1 1 calc R U . . .
C19 C 0.25510(17) 0.87588(16) 0.26847(17) 0.0240(5) Uani 1 1 d . . . . .
H19 H 0.2013 0.8741 0.2265 0.029 Uiso 1 1 calc R U . . .
C20 C 0.27344(17) 0.91748(15) 0.35397(18) 0.0240(5) Uani 1 1 d . . . . .
H20 H 0.2323 0.9444 0.3703 0.029 Uiso 1 1 calc R U . . .
C21 C 0.35162(18) 0.91964(16) 0.41527(17) 0.0243(5) Uani 1 1 d . . . . .
H21 H 0.3638 0.9479 0.4736 0.029 Uiso 1 1 calc R U . . .
C22 C 0.41237(16) 0.88059(15) 0.39184(16) 0.0200(5) Uani 1 1 d . . . . .
H22 H 0.4660 0.8823 0.4341 0.024 Uiso 1 1 calc R U . . .
C31 C 0.76639(15) 0.70506(14) 0.64588(14) 0.0157(4) Uani 1 1 d . . . . .
C32 C 0.81781(15) 0.64939(14) 0.66504(14) 0.0168(4) Uani 1 1 d . . . . .
H32 H 0.7957 0.6011 0.6675 0.020 Uiso 1 1 calc R U . . .
C33 C 0.90623(16) 0.67873(15) 0.67941(15) 0.0206(5) Uani 1 1 d . . . . .
H33 H 0.9531 0.6533 0.6928 0.025 Uiso 1 1 calc R U . . .
C34 C 0.91290(16) 0.75267(16) 0.67031(15) 0.0211(5) Uani 1 1 d . . . . .
H34 H 0.9645 0.7849 0.6758 0.025 Uiso 1 1 calc R U . . .
C35 C 0.82821(15) 0.76942(14) 0.65153(14) 0.0169(4) Uani 1 1 d . . . . .
H35 H 0.8144 0.8160 0.6439 0.020 Uiso 1 1 calc R U . . .
C36 C 0.87938(15) 0.86928(14) 0.85652(14) 0.0155(4) Uani 1 1 d . . . . .
C37 C 0.83558(16) 0.80412(14) 0.86599(14) 0.0171(4) Uani 1 1 d . . . . .
H37 H 0.7775 0.7959 0.8639 0.021 Uiso 1 1 calc R U . . .
C38 C 0.89440(17) 0.75416(14) 0.87895(14) 0.0199(5) Uani 1 1 d . . . . .
H38 H 0.8822 0.7064 0.8865 0.024 Uiso 1 1 calc R U . . .
C39 C 0.97454(16) 0.78767(15) 0.87865(15) 0.0211(5) Uani 1 1 d . . . . .
H39 H 1.0251 0.7662 0.8861 0.025 Uiso 1 1 calc R U . . .
C40 C 0.96625(15) 0.85907(14) 0.86520(14) 0.0180(5) Uani 1 1 d . . . . .
H40 H 1.0102 0.8936 0.8625 0.022 Uiso 1 1 calc R U . . .
C41 C 0.81599(15) 1.00473(14) 0.93232(15) 0.0175(4) Uani 1 1 d . . . . .
C42 C 0.7835(2) 1.07298(19) 0.93791(18) 0.0326(6) Uani 1 1 d . . . . .
H42 H 0.7742 1.0914 0.8944 0.039 Uiso 1 1 calc R U . . .
C43 C 0.7648(2) 1.1141(2) 1.0066(2) 0.0430(8) Uani 1 1 d . . . . .
H43 H 0.7437 1.1612 1.0104 0.052 Uiso 1 1 calc R U . . .
C44 C 0.7766(2) 1.0873(2) 1.06966(19) 0.0373(7) Uani 1 1 d . . . . .
H44 H 0.7623 1.1152 1.1160 0.045 Uiso 1 1 calc R U . . .
C45 C 0.8089(2) 1.02008(18) 1.06510(17) 0.0301(6) Uani 1 1 d . . . . .
H45 H 0.8174 1.0017 1.1085 0.036 Uiso 1 1 calc R U . . .
C46 C 0.82916(17) 0.97902(15) 0.99676(16) 0.0221(5) Uani 1 1 d . . . . .
H46 H 0.8522 0.9331 0.9942 0.027 Uiso 1 1 calc R U . . .
C47 C 0.91317(15) 1.01303(14) 0.83029(15) 0.0157(4) Uani 1 1 d . . . . .
C48 C 0.97332(17) 1.07919(16) 0.90204(16) 0.0239(5) Uani 1 1 d . . . . .
H48 H 0.9714 1.0906 0.9556 0.029 Uiso 1 1 calc R U . . .
C49 C 1.03620(19) 1.12841(17) 0.89486(17) 0.0304(6) Uani 1 1 d . . . . .
H49 H 1.0765 1.1740 0.9436 0.036 Uiso 1 1 calc R U . . .
C50 C 1.04046(18) 1.11153(16) 0.81771(18) 0.0266(6) Uani 1 1 d . . . . .
H50 H 1.0842 1.1450 0.8136 0.032 Uiso 1 1 calc R U . . .
C51 C 0.98106(19) 1.04587(17) 0.74627(18) 0.0290(6) Uani 1 1 d . . . . .
H51 H 0.9844 1.0339 0.6932 0.035 Uiso 1 1 calc R U . . .
C52 C 0.91646(18) 0.99737(15) 0.75211(16) 0.0237(5) Uani 1 1 d . . . . .
H52 H 0.8744 0.9534 0.7026 0.028 Uiso 1 1 calc R U . . .
C61 C 0.73753(15) 0.87752(14) 0.48176(14) 0.0151(4) Uani 1 1 d . . . . .
C62 C 0.80093(15) 0.83201(15) 0.50391(14) 0.0177(4) Uani 1 1 d . . . . .
H62 H 0.7875 0.7815 0.5060 0.021 Uiso 1 1 calc R U . . .
C63 C 0.88637(16) 0.87426(17) 0.52210(16) 0.0238(5) Uani 1 1 d . . . . .
H63 H 0.9396 0.8578 0.5398 0.029 Uiso 1 1 calc R U . . .
C64 C 0.87790(17) 0.94550(16) 0.50908(16) 0.0245(5) Uani 1 1 d . . . . .
H64 H 0.9246 0.9848 0.5160 0.029 Uiso 1 1 calc R U . . .
C65 C 0.78798(16) 0.94798(14) 0.48397(15) 0.0191(5) Uani 1 1 d . . . . .
H65 H 0.7644 0.9891 0.4707 0.023 Uiso 1 1 calc R U . . .
C66 C 0.77313(16) 0.73302(14) 0.30504(15) 0.0166(4) Uani 1 1 d . . . . .
C67 C 0.86392(16) 0.77350(15) 0.33592(16) 0.0201(5) Uani 1 1 d . . . . .
H67 H 0.9137 0.7554 0.3605 0.024 Uiso 1 1 calc R U . . .
C68 C 0.86626(17) 0.84546(15) 0.32324(16) 0.0219(5) Uani 1 1 d . . . . .
H68 H 0.9181 0.8842 0.3387 0.026 Uiso 1 1 calc R U . . .
C69 C 0.77775(18) 0.84986(15) 0.28339(15) 0.0212(5) Uani 1 1 d . . . . .
H69 H 0.7604 0.8919 0.2678 0.025 Uiso 1 1 calc R U . . .
C70 C 0.72002(16) 0.78031(14) 0.27119(15) 0.0180(5) Uani 1 1 d . . . . .
H70 H 0.6573 0.7673 0.2452 0.022 Uiso 1 1 calc R U . . .
C71 C 0.67884(16) 0.56820(14) 0.19902(15) 0.0179(5) Uani 1 1 d . . . . .
C72 C 0.6985(2) 0.58013(16) 0.13616(17) 0.0270(6) Uani 1 1 d . . . . .
H72 H 0.7406 0.6270 0.1500 0.032 Uiso 1 1 calc R U . . .
C73 C 0.6560(2) 0.52273(18) 0.05297(18) 0.0359(7) Uani 1 1 d . . . . .
H73 H 0.6688 0.5310 0.0098 0.043 Uiso 1 1 calc R U . . .
C74 C 0.5959(2) 0.45409(17) 0.03214(17) 0.0330(6) Uani 1 1 d . . . . .
H74 H 0.5677 0.4152 -0.0250 0.040 Uiso 1 1 calc R U . . .
C75 C 0.5764(2) 0.44172(17) 0.09415(19) 0.0328(6) Uani 1 1 d . . . . .
H75 H 0.5352 0.3941 0.0799 0.039 Uiso 1 1 calc R U . . .
C76 C 0.61689(18) 0.49890(16) 0.17715(17) 0.0254(5) Uani 1 1 d . . . . .
H76 H 0.6024 0.4909 0.2196 0.030 Uiso 1 1 calc R U . . .
C77 C 0.82616(15) 0.61035(14) 0.35880(15) 0.0172(4) Uani 1 1 d . . . . .
C78 C 0.85579(17) 0.62642(15) 0.44430(16) 0.0222(5) Uani 1 1 d . . . . .
H78 H 0.8250 0.6532 0.4763 0.027 Uiso 1 1 calc R U . . .
C79 C 0.93064(19) 0.60325(18) 0.48315(18) 0.0303(6) Uani 1 1 d . . . . .
H79 H 0.9514 0.6151 0.5418 0.036 Uiso 1 1 calc R U . . .
C80 C 0.97472(18) 0.56310(18) 0.43662(19) 0.0287(6) Uani 1 1 d . . . . .
H80 H 1.0256 0.5473 0.4632 0.034 Uiso 1 1 calc R U . . .
C81 C 0.94471(19) 0.54596(19) 0.3514(2) 0.0317(6) Uani 1 1 d . . . . .
H81 H 0.9745 0.5175 0.3192 0.038 Uiso 1 1 calc R U . . .
C82 C 0.87119(18) 0.57005(18) 0.31245(18) 0.0274(6) Uani 1 1 d . . . . .
H82 H 0.8516 0.5590 0.2540 0.033 Uiso 1 1 calc R U . . .
C91 C 0.57025(15) 0.88535(14) 0.63168(14) 0.0161(4) Uani 1 1 d . . . . .
C92 C 0.50076(15) 0.81269(14) 0.59325(14) 0.0166(4) Uani 1 1 d . . . . .
H92 H 0.5086 0.7594 0.5754 0.020 Uiso 1 1 calc R U . . .
C93 C 0.41902(16) 0.83309(15) 0.58628(15) 0.0203(5) Uani 1 1 d . . . . .
H93 H 0.3631 0.7962 0.5616 0.024 Uiso 1 1 calc R U . . .
C94 C 0.43552(16) 0.91827(16) 0.62257(16) 0.0212(5) Uani 1 1 d . . . . .
H94 H 0.3926 0.9484 0.6271 0.025 Uiso 1 1 calc R U . . .
C95 C 0.52707(16) 0.95073(14) 0.65090(15) 0.0181(5) Uani 1 1 d . . . . .
H95 H 0.5557 1.0065 0.6782 0.022 Uiso 1 1 calc R U . . .
C96 C 0.52757(15) 0.80941(14) 0.77651(15) 0.0156(4) Uani 1 1 d . . . . .
C97 C 0.43989(16) 0.82138(15) 0.75630(15) 0.0182(5) Uani 1 1 d . . . . .
H97 H 0.3864 0.7804 0.7235 0.022 Uiso 1 1 calc R U . . .
C98 C 0.44737(16) 0.90554(15) 0.79418(16) 0.0204(5) Uani 1 1 d . . . . .
H98 H 0.3995 0.9306 0.7903 0.024 Uiso 1 1 calc R U . . .
C99 C 0.53850(16) 0.94602(15) 0.83878(15) 0.0193(5) Uani 1 1 d . . . . .
H99 H 0.5619 1.0026 0.8697 0.023 Uiso 1 1 calc R U . . .
C100 C 0.58847(16) 0.88716(14) 0.82907(15) 0.0172(4) Uani 1 1 d . . . . .
H100 H 0.6511 0.8974 0.8531 0.021 Uiso 1 1 calc R U . . .
C101 C 0.60615(16) 0.70192(14) 0.84035(15) 0.0181(5) Uani 1 1 d . . . . .
C102 C 0.58270(19) 0.73870(18) 0.90783(18) 0.0280(6) Uani 1 1 d . . . . .
H102 H 0.5371 0.7665 0.9011 0.034 Uiso 1 1 calc R U . . .
C103 C 0.6261(2) 0.73459(19) 0.98472(18) 0.0333(7) Uani 1 1 d . . . . .
H103 H 0.6096 0.7593 1.0303 0.040 Uiso 1 1 calc R U . . .
C104 C 0.69321(19) 0.69480(16) 0.99550(17) 0.0258(5) Uani 1 1 d . . . . .
H104 H 0.7238 0.6934 1.0487 0.031 Uiso 1 1 calc R U . . .
C105 C 0.71549(17) 0.65702(15) 0.92815(16) 0.0211(5) Uani 1 1 d . . . . .
H105 H 0.7607 0.6288 0.9349 0.025 Uiso 1 1 calc R U . . .
C106 C 0.67199(16) 0.66027(14) 0.85110(15) 0.0182(5) Uani 1 1 d . . . . .
H106 H 0.6872 0.6338 0.8051 0.022 Uiso 1 1 calc R U . . .
C107 C 0.45969(16) 0.64051(14) 0.67108(16) 0.0180(5) Uani 1 1 d . . . . .
C108 C 0.44235(17) 0.60267(15) 0.58528(16) 0.0211(5) Uani 1 1 d . . . . .
H108 H 0.4842 0.6163 0.5651 0.025 Uiso 1 1 calc R U . . .
C109 C 0.36341(19) 0.54471(16) 0.52908(18) 0.0283(6) Uani 1 1 d . . . . .
H109 H 0.3517 0.5189 0.4706 0.034 Uiso 1 1 calc R U . . .
C110 C 0.30223(18) 0.52463(16) 0.55787(18) 0.0287(6) Uani 1 1 d . . . . .
H110 H 0.2484 0.4853 0.5193 0.034 Uiso 1 1 calc R U . . .
C111 C 0.31941(18) 0.56210(16) 0.64362(19) 0.0282(6) Uani 1 1 d . . . . .
H111 H 0.2774 0.5480 0.6635 0.034 Uiso 1 1 calc R U . . .
C112 C 0.39769(17) 0.61993(15) 0.70014(17) 0.0227(5) Uani 1 1 d . . . . .
H112 H 0.4091 0.6455 0.7585 0.027 Uiso 1 1 calc R U . . .
Sb1 Sb 0.09260(2) 0.49424(2) 0.19208(2) 0.02226(4) Uani 1 1 d . . . . .
F1 F 0.11032(15) 0.49318(14) 0.29706(13) 0.0504(5) Uani 1 1 d . . . . .
F2 F 0.18405(11) 0.44170(10) 0.18939(12) 0.0336(4) Uani 1 1 d . . . . .
F3 F 0.17385(12) 0.59425(10) 0.24631(14) 0.0430(5) Uani 1 1 d . . . . .
F4 F 0.00256(11) 0.54759(11) 0.19735(12) 0.0369(4) Uani 1 1 d . . . . .
F5 F 0.01105(13) 0.39463(11) 0.13848(17) 0.0610(7) Uani 1 1 d . . . . .
F6 F 0.07631(19) 0.49393(15) 0.08774(14) 0.0643(7) Uani 1 1 d . . . . .
Sb2 Sb 0.83432(2) 1.10172(2) 0.33540(2) 0.02651(4) Uani 1 1 d . . . . .
F7 F 0.76910(15) 1.08564(18) 0.39481(18) 0.0690(7) Uani 1 1 d . . . . .
F8 F 0.90218(11) 1.03394(11) 0.36758(13) 0.0399(4) Uani 1 1 d . . . . .
F9 F 0.91612(14) 1.19018(12) 0.43090(13) 0.0509(5) Uani 1 1 d . . . . .
F10 F 0.76517(14) 1.16842(14) 0.30378(19) 0.0701(8) Uani 1 1 d . . . . .
F11 F 0.75401(14) 1.01337(13) 0.23850(15) 0.0601(6) Uani 1 1 d . . . . .
F12 F 0.89930(14) 1.11639(14) 0.27463(13) 0.0527(5) Uani 1 1 d . . . . .
C1S C 0.1248(2) 0.70116(19) 0.4151(2) 0.0360(7) Uani 1 1 d . . . . .
H1S1 H 0.0893 0.6573 0.3583 0.043 Uiso 1 1 calc R U . . .
H1S2 H 0.0847 0.7190 0.4431 0.043 Uiso 1 1 calc R U . . .
C2S C 0.1702(2) 0.7696(2) 0.4069(3) 0.0467(8) Uani 1 1 d . . . . .
H2S1 H 0.2085 0.7514 0.3768 0.056 Uiso 1 1 calc R U . . .
H2S2 H 0.2075 0.8128 0.4637 0.056 Uiso 1 1 calc R U . . .
Cl1S Cl 0.20664(5) 0.66560(5) 0.47687(6) 0.04340(18) Uani 1 1 d . . . . .
Cl2S Cl 0.08633(6) 0.80711(7) 0.34780(8) 0.0589(3) Uani 1 1 d . . . . .
N1S N -0.1834(3) 0.2778(3) -0.0365(3) 0.0742(12) Uani 1 1 d . . . . .
C3S C -0.1771(3) 0.3440(4) -0.0071(3) 0.0768(15) Uani 1 1 d . . . . .
C4S C -0.1659(4) 0.4341(4) 0.0253(4) 0.097(2) Uani 1 1 d . . . . .
H4S1 H -0.1120 0.4590 0.0240 0.146 Uiso 1 1 calc R U . . .
H4S2 H -0.1615 0.4558 0.0836 0.146 Uiso 1 1 calc R U . . .
H4S3 H -0.2170 0.4460 -0.0108 0.146 Uiso 1 1 calc R U . . .
N2S N -0.1210(2) 0.6625(3) 0.1169(3) 0.0737(13) Uani 1 1 d . . . . .
C5S C -0.0599(3) 0.6669(2) 0.1094(3) 0.0559(10) Uani 1 1 d . . . . .
C6S C 0.0277(3) 0.6778(3) 0.1092(3) 0.0627(11) Uani 1 1 d . . . . .
H6S1 H 0.0718 0.7099 0.1672 0.094 Uiso 1 1 calc R U . . .
H6S2 H 0.0301 0.7057 0.0734 0.094 Uiso 1 1 calc R U . . .
H6S3 H 0.0402 0.6250 0.0869 0.094 Uiso 1 1 calc R U . . .

loop_
_atom_site_aniso_label
_atom_site_aniso_U_11
_atom_site_aniso_U_22
_atom_site_aniso_U_33
_atom_site_aniso_U_23
_atom_site_aniso_U_13
_atom_site_aniso_U_12
Au1 0.01313(4) 0.01678(4) 0.01100(4) 0.00548(3) 0.00523(3) 0.00297(3)
Ag2 0.01236(7) 0.02407(9) 0.00904(7) 0.00641(6) 0.00331(6) 0.00374(6)
Au3 0.01387(4) 0.01671(4) 0.01198(4) 0.00619(3) 0.00621(3) 0.00517(3)
Au4 0.01284(4) 0.01564(4) 0.01197(4) 0.00521(3) 0.00361(3) 0.00181(3)
Ag5 0.01328(7) 0.02218(8) 0.01151(8) 0.00699(7) 0.00549(6) 0.00286(6)
Au6 0.01229(4) 0.01589(4) 0.01170(4) 0.00563(3) 0.00428(3) 0.00326(3)
Fe1 0.01354(14) 0.01433(15) 0.01108(14) 0.00471(12) 0.00395(12) 0.00243(12)
Fe2 0.01337(14) 0.01534(15) 0.01106(15) 0.00473(12) 0.00370(12) 0.00303(12)
Fe3 0.01516(15) 0.01651(15) 0.01424(15) 0.00597(13) 0.00741(12) 0.00254(12)
Fe4 0.01294(14) 0.01436(15) 0.01454(15) 0.00603(12) 0.00563(12) 0.00413(12)
P1 0.0139(3) 0.0146(3) 0.0134(3) 0.0057(2) 0.0036(2) 0.0027(2)
P2 0.0134(3) 0.0148(3) 0.0124(3) 0.0054(2) 0.0045(2) 0.0026(2)
P3 0.0157(3) 0.0166(3) 0.0129(3) 0.0065(2) 0.0074(2) 0.0041(2)
P4 0.0157(3) 0.0161(3) 0.0158(3) 0.0078(2) 0.0085(2) 0.0057(2)
C1 0.0125(10) 0.0199(11) 0.0132(10) 0.0071(9) 0.0049(8) 0.0039(8)
C2 0.0208(11) 0.0185(11) 0.0143(11) 0.0083(9) 0.0065(9) 0.0029(9)
C3 0.0183(11) 0.0261(12) 0.0171(11) 0.0107(10) 0.0064(9) -0.0018(9)
C4 0.0166(11) 0.0324(13) 0.0167(11) 0.0116(10) 0.0086(9) 0.0084(10)
C5 0.0178(11) 0.0198(11) 0.0124(10) 0.0058(9) 0.0063(9) 0.0053(9)
C6 0.0166(11) 0.0161(11) 0.0138(10) 0.0072(9) 0.0040(9) 0.0041(9)
C7 0.0176(11) 0.0199(11) 0.0114(10) 0.0075(9) 0.0050(9) 0.0045(9)
C8 0.0245(12) 0.0165(11) 0.0107(10) 0.0043(9) 0.0055(9) 0.0035(9)
C9 0.0196(11) 0.0201(12) 0.0127(11) 0.0056(9) 0.0013(9) -0.0004(9)
C10 0.0162(11) 0.0186(11) 0.0157(11) 0.0076(9) 0.0028(9) 0.0036(9)
C11 0.0187(11) 0.0178(11) 0.0180(11) 0.0095(9) 0.0078(9) 0.0083(9)
C12 0.0207(11) 0.0179(11) 0.0225(12) 0.0089(10) 0.0082(10) 0.0074(9)
C13 0.0304(13) 0.0208(12) 0.0338(14) 0.0148(11) 0.0210(12) 0.0120(10)
C14 0.0396(15) 0.0318(14) 0.0269(14) 0.0194(12) 0.0233(12) 0.0226(12)
C15 0.0321(14) 0.0338(14) 0.0170(12) 0.0109(11) 0.0100(11) 0.0155(12)
C16 0.0206(12) 0.0240(12) 0.0187(12) 0.0081(10) 0.0063(10) 0.0056(10)
C17 0.0175(11) 0.0143(10) 0.0204(12) 0.0083(9) 0.0080(9) 0.0036(8)
C18 0.0202(12) 0.0206(12) 0.0195(12) 0.0072(10) 0.0066(10) 0.0052(9)
C19 0.0191(12) 0.0244(13) 0.0287(14) 0.0126(11) 0.0079(10) 0.0073(10)
C20 0.0239(12) 0.0209(12) 0.0333(14) 0.0137(11) 0.0152(11) 0.0093(10)
C21 0.0314(14) 0.0234(12) 0.0213(12) 0.0089(10) 0.0139(11) 0.0095(11)
C22 0.0220(12) 0.0200(11) 0.0190(12) 0.0099(10) 0.0073(10) 0.0065(9)
C31 0.0145(10) 0.0187(11) 0.0104(10) 0.0035(9) 0.0038(8) 0.0042(9)
C32 0.0180(11) 0.0161(11) 0.0131(10) 0.0031(9) 0.0058(9) 0.0047(9)
C33 0.0166(11) 0.0265(12) 0.0176(11) 0.0063(10) 0.0076(9) 0.0090(10)
C34 0.0171(11) 0.0286(13) 0.0170(11) 0.0074(10) 0.0092(9) 0.0025(10)
C35 0.0178(11) 0.0199(11) 0.0113(10) 0.0055(9) 0.0052(9) 0.0033(9)
C36 0.0175(11) 0.0157(10) 0.0105(10) 0.0047(8) 0.0038(8) 0.0021(8)
C37 0.0210(11) 0.0164(11) 0.0111(10) 0.0042(9) 0.0057(9) 0.0016(9)
C38 0.0272(12) 0.0172(11) 0.0111(10) 0.0052(9) 0.0038(9) 0.0043(9)
C39 0.0206(12) 0.0216(12) 0.0136(11) 0.0052(9) 0.0006(9) 0.0065(9)
C40 0.0153(11) 0.0181(11) 0.0130(11) 0.0035(9) 0.0012(9) 0.0018(9)
C41 0.0133(10) 0.0198(11) 0.0148(11) 0.0036(9) 0.0048(9) 0.0025(9)
C42 0.0416(17) 0.0382(16) 0.0249(14) 0.0156(12) 0.0154(13) 0.0237(13)
C43 0.051(2) 0.051(2) 0.0334(17) 0.0151(15) 0.0219(15) 0.0358(17)
C44 0.0352(16) 0.0485(18) 0.0238(14) 0.0045(13) 0.0166(13) 0.0155(14)
C45 0.0345(15) 0.0341(15) 0.0191(13) 0.0070(11) 0.0136(11) 0.0031(12)
C46 0.0250(12) 0.0217(12) 0.0169(12) 0.0059(10) 0.0086(10) 0.0027(10)
C47 0.0151(10) 0.0154(10) 0.0177(11) 0.0082(9) 0.0062(9) 0.0049(8)
C48 0.0271(13) 0.0255(13) 0.0145(11) 0.0091(10) 0.0048(10) -0.0030(10)
C49 0.0309(14) 0.0278(14) 0.0199(13) 0.0078(11) 0.0027(11) -0.0098(11)
C50 0.0261(13) 0.0267(13) 0.0280(14) 0.0132(11) 0.0121(11) -0.0013(10)
C51 0.0348(15) 0.0267(13) 0.0257(14) 0.0072(11) 0.0187(12) -0.0009(11)
C52 0.0268(13) 0.0204(12) 0.0181(12) 0.0024(10) 0.0103(10) -0.0017(10)
C61 0.0145(10) 0.0174(11) 0.0103(10) 0.0030(8) 0.0049(8) 0.0011(8)
C62 0.0184(11) 0.0227(12) 0.0118(10) 0.0073(9) 0.0059(9) 0.0047(9)
C63 0.0157(11) 0.0343(14) 0.0152(11) 0.0060(10) 0.0042(9) 0.0043(10)
C64 0.0201(12) 0.0247(13) 0.0206(12) 0.0018(10) 0.0095(10) -0.0042(10)
C65 0.0224(12) 0.0165(11) 0.0150(11) 0.0026(9) 0.0088(9) 0.0010(9)
C66 0.0202(11) 0.0160(11) 0.0156(11) 0.0057(9) 0.0104(9) 0.0048(9)
C67 0.0206(12) 0.0232(12) 0.0212(12) 0.0092(10) 0.0135(10) 0.0062(9)
C68 0.0263(13) 0.0219(12) 0.0221(12) 0.0082(10) 0.0166(10) 0.0033(10)
C69 0.0318(13) 0.0200(12) 0.0174(12) 0.0099(10) 0.0140(10) 0.0071(10)
C70 0.0221(11) 0.0195(11) 0.0130(11) 0.0058(9) 0.0086(9) 0.0048(9)
C71 0.0216(11) 0.0180(11) 0.0147(11) 0.0067(9) 0.0077(9) 0.0066(9)
C72 0.0387(15) 0.0232(13) 0.0194(13) 0.0078(10) 0.0143(11) 0.0032(11)
C73 0.057(2) 0.0315(15) 0.0190(13) 0.0101(12) 0.0175(14) 0.0059(14)
C74 0.0466(18) 0.0253(14) 0.0160(13) 0.0022(11) 0.0077(12) 0.0056(12)
C75 0.0392(16) 0.0230(13) 0.0267(14) 0.0061(11) 0.0094(12) -0.0012(12)
C76 0.0331(14) 0.0217(12) 0.0200(12) 0.0080(10) 0.0111(11) 0.0024(11)
C77 0.0152(10) 0.0177(11) 0.0208(12) 0.0094(9) 0.0083(9) 0.0036(9)
C78 0.0238(12) 0.0252(12) 0.0198(12) 0.0098(10) 0.0098(10) 0.0107(10)
C79 0.0304(14) 0.0408(16) 0.0236(14) 0.0170(12) 0.0094(11) 0.0168(12)
C80 0.0205(12) 0.0367(15) 0.0381(16) 0.0230(13) 0.0128(12) 0.0140(11)
C81 0.0295(14) 0.0431(17) 0.0399(16) 0.0232(14) 0.0246(13) 0.0204(13)
C82 0.0286(14) 0.0381(15) 0.0258(13) 0.0163(12) 0.0177(11) 0.0151(12)
C91 0.0156(10) 0.0194(11) 0.0151(11) 0.0090(9) 0.0060(9) 0.0045(9)
C92 0.0175(11) 0.0170(11) 0.0128(10) 0.0057(9) 0.0044(9) 0.0016(9)
C93 0.0144(11) 0.0275(13) 0.0155(11) 0.0093(10) 0.0024(9) 0.0016(9)
C94 0.0190(11) 0.0297(13) 0.0215(12) 0.0157(11) 0.0087(10) 0.0117(10)
C95 0.0196(11) 0.0186(11) 0.0200(12) 0.0110(10) 0.0089(9) 0.0074(9)
C96 0.0174(11) 0.0160(11) 0.0161(11) 0.0076(9) 0.0084(9) 0.0054(9)
C97 0.0176(11) 0.0203(11) 0.0208(12) 0.0100(10) 0.0110(9) 0.0051(9)
C98 0.0210(12) 0.0229(12) 0.0226(12) 0.0098(10) 0.0137(10) 0.0091(10)
C99 0.0229(12) 0.0182(11) 0.0167(11) 0.0050(9) 0.0097(10) 0.0064(9)
C100 0.0180(11) 0.0204(11) 0.0145(11) 0.0077(9) 0.0074(9) 0.0059(9)
C101 0.0187(11) 0.0198(11) 0.0193(12) 0.0102(9) 0.0091(9) 0.0057(9)
C102 0.0347(15) 0.0391(15) 0.0262(14) 0.0203(12) 0.0198(12) 0.0232(12)
C103 0.0477(18) 0.0456(17) 0.0241(14) 0.0199(13) 0.0247(13) 0.0279(15)
C104 0.0332(14) 0.0285(13) 0.0209(13) 0.0145(11) 0.0114(11) 0.0121(11)
C105 0.0224(12) 0.0186(11) 0.0237(13) 0.0109(10) 0.0084(10) 0.0063(9)
C106 0.0223(12) 0.0151(11) 0.0199(12) 0.0074(9) 0.0112(10) 0.0054(9)
C107 0.0179(11) 0.0152(11) 0.0226(12) 0.0097(9) 0.0078(9) 0.0052(9)
C108 0.0240(12) 0.0214(12) 0.0203(12) 0.0114(10) 0.0090(10) 0.0042(10)
C109 0.0315(14) 0.0246(13) 0.0236(13) 0.0112(11) 0.0062(11) -0.0004(11)
C110 0.0246(13) 0.0234(13) 0.0314(15) 0.0123(11) 0.0048(11) -0.0015(10)
C111 0.0254(13) 0.0244(13) 0.0371(16) 0.0137(12) 0.0158(12) 0.0011(10)
C112 0.0250(13) 0.0202(12) 0.0251(13) 0.0086(10) 0.0136(11) 0.0046(10)
Sb1 0.01878(8) 0.01981(8) 0.02725(9) 0.00832(7) 0.00954(7) 0.00597(6)
F1 0.0693(14) 0.0661(14) 0.0512(12) 0.0403(11) 0.0400(11) 0.0469(12)
F2 0.0266(8) 0.0235(8) 0.0539(11) 0.0115(8) 0.0238(8) 0.0102(7)
F3 0.0305(9) 0.0216(8) 0.0668(13) 0.0081(8) 0.0201(9) 0.0031(7)
F4 0.0271(8) 0.0366(9) 0.0531(11) 0.0226(9) 0.0165(8) 0.0182(7)
F5 0.0258(9) 0.0263(9) 0.1035(19) 0.0167(11) 0.0077(11) 0.0011(8)
F6 0.107(2) 0.0670(15) 0.0358(11) 0.0265(11) 0.0367(13) 0.0451(15)
Sb2 0.01595(8) 0.02898(9) 0.03355(10) 0.01613(8) 0.00629(7) 0.00305(7)
F7 0.0468(13) 0.112(2) 0.099(2) 0.0711(18) 0.0531(14) 0.0374(14)
F8 0.0247(8) 0.0342(9) 0.0600(12) 0.0237(9) 0.0113(8) 0.0099(7)
F9 0.0434(11) 0.0383(11) 0.0437(11) -0.0031(9) 0.0078(9) 0.0109(9)
F10 0.0324(11) 0.0604(14) 0.119(2) 0.0602(15) 0.0074(12) 0.0154(10)
F11 0.0416(12) 0.0451(12) 0.0584(14) 0.0209(11) -0.0114(10) -0.0165(9)
F12 0.0525(12) 0.0618(13) 0.0441(12) 0.0234(10) 0.0236(10) -0.0061(10)
C1S 0.0294(15) 0.0348(16) 0.0380(17) 0.0092(13) 0.0138(13) 0.0055(12)
C2S 0.0288(16) 0.047(2) 0.068(2) 0.0281(18) 0.0192(16) 0.0096(14)
Cl1S 0.0365(4) 0.0405(4) 0.0512(5) 0.0193(4) 0.0160(4) 0.0071(3)
Cl2S 0.0342(4) 0.0705(6) 0.0927(8) 0.0526(6) 0.0286(5) 0.0185(4)
N1S 0.065(3) 0.062(2) 0.055(2) 0.011(2) 0.0012(19) -0.016(2)
C3S 0.035(2) 0.088(4) 0.067(3) 0.011(3) 0.002(2) 0.001(2)
C4S 0.062(3) 0.100(4) 0.079(4) 0.008(3) -0.001(3) 0.033(3)
N2S 0.051(2) 0.092(3) 0.140(4) 0.089(3) 0.061(2) 0.040(2)
C5S 0.050(2) 0.053(2) 0.068(3) 0.040(2) 0.013(2) 0.0155(18)
C6S 0.057(2) 0.068(3) 0.091(3) 0.047(3) 0.043(2) 0.028(2)

loop_
_atom_type_symbol
_atom_type_description
_atom_type_scat_dispersion_real
_atom_type_scat_dispersion_imag
_atom_type_scat_source
C C 0.0033 0.0016 'International Tables Vol C Tables 4.2.6.8 and 6.1.1.4'
H H 0.0000 0.0000 'International Tables Vol C Tables 4.2.6.8 and 6.1.1.4'
Ag Ag -0.8971 1.1015 'International Tables Vol C Tables 4.2.6.8 and 6.1.1.4'
Au Au -2.0133 8.8022 'International Tables Vol C Tables 4.2.6.8 and 6.1.1.4'
Cl Cl 0.1484 0.1585 'International Tables Vol C Tables 4.2.6.8 and 6.1.1.4'
F F 0.0171 0.0103 'International Tables Vol C Tables 4.2.6.8 and 6.1.1.4'
Fe Fe 0.3463 0.8444 'International Tables Vol C Tables 4.2.6.8 and 6.1.1.4'
N N 0.0061 0.0033 'International Tables Vol C Tables 4.2.6.8 and 6.1.1.4'
P P 0.1023 0.0942 'International Tables Vol C Tables 4.2.6.8 and 6.1.1.4'
Sb Sb -0.5866 1.5461 'International Tables Vol C Tables 4.2.6.8 and 6.1.1.4'

loop_
_geom_angle_atom_site_label_1
_geom_angle_atom_site_label_2
_geom_angle_atom_site_label_3
_geom_angle
_geom_angle_site_symmetry_1
_geom_angle_site_symmetry_3
_geom_angle_publ_flag
C1 Au1 P3 170.60(7) . . ?
C1 Au1 Ag2 53.42(6) . . ?
P3 Au1 Ag2 130.144(16) . . ?
C1 Au1 Fe1 43.27(6) . . ?
P3 Au1 Fe1 132.717(17) . . ?
Ag2 Au1 Fe1 96.585(8) . . ?
C1 Au1 Au4 91.88(6) . . ?
P3 Au1 Au4 95.886(15) . . ?
Ag2 Au1 Au4 98.065(5) . . ?
Fe1 Au1 Au4 82.238(7) . . ?
C1 Ag2 C31 177.89(8) . . ?
C1 Ag2 Au1 48.29(6) . . ?
C31 Ag2 Au1 131.64(6) . . ?
C1 Ag2 Au3 131.34(6) . . ?
C31 Ag2 Au3 48.15(6) . . ?
Au1 Ag2 Au3 167.897(8) . . ?
C31 Au3 P4 171.17(7) . . ?
C31 Au3 Ag2 53.38(6) . . ?
P4 Au3 Ag2 129.270(16) . . ?
C31 Au3 Fe2 42.05(6) . . ?
P4 Au3 Fe2 135.569(17) . . ?
Ag2 Au3 Fe2 94.990(8) . . ?
C31 Au3 Au6 92.09(6) . . ?
P4 Au3 Au6 95.942(15) . . ?
Ag2 Au3 Au6 94.228(5) . . ?
Fe2 Au3 Au6 82.673(7) . . ?
C61 Au4 P1 171.78(7) . . ?
C61 Au4 Ag5 53.51(6) . . ?
P1 Au4 Ag5 129.056(16) . . ?
C61 Au4 Fe3 43.12(6) . . ?
P1 Au4 Fe3 134.796(17) . . ?
Ag5 Au4 Fe3 96.083(8) . . ?
C61 Au4 Au1 91.28(6) . . ?
P1 Au4 Au1 96.233(15) . . ?
Ag5 Au4 Au1 92.919(5) . . ?
Fe3 Au4 Au1 81.914(7) . . ?
C91 Ag5 C61 177.93(8) . . ?
C91 Ag5 Au6 47.69(6) . . ?
C61 Ag5 Au6 132.75(6) . . ?
C91 Ag5 Au4 131.69(6) . . ?
C61 Ag5 Au4 47.30(6) . . ?
Au6 Ag5 Au4 167.432(8) . . ?
C91 Au6 P2 169.90(7) . . ?
C91 Au6 Ag5 53.55(6) . . ?
P2 Au6 Ag5 130.268(15) . . ?
C91 Au6 Fe4 43.54(6) . . ?
P2 Au6 Fe4 132.080(16) . . ?
Ag5 Au6 Fe4 96.979(8) . . ?
C91 Au6 Au3 92.58(6) . . ?
P2 Au6 Au3 95.833(15) . . ?
Ag5 Au6 Au3 97.822(5) . . ?
Fe4 Au6 Au3 83.297(7) . . ?
C10 Fe1 C5 117.10(10) . . ?
C10 Fe1 C6 41.25(9) . . ?
C5 Fe1 C6 107.98(9) . . ?
C10 Fe1 C9 40.79(9) . . ?
C5 Fe1 C9 150.34(10) . . ?
C6 Fe1 C9 68.88(9) . . ?
C10 Fe1 C4 100.30(10) . . ?
C5 Fe1 C4 40.52(9) . . ?
C6 Fe1 C4 120.99(10) . . ?
C9 Fe1 C4 114.08(10) . . ?
C10 Fe1 C3 117.47(10) . . ?
C5 Fe1 C3 68.38(10) . . ?
C6 Fe1 C3 155.82(10) . . ?
C9 Fe1 C3 101.99(10) . . ?
C4 Fe1 C3 40.66(10) . . ?
C10 Fe1 C2 156.11(9) . . ?
C5 Fe1 C2 68.19(9) . . ?
C6 Fe1 C2 162.52(9) . . ?
C9 Fe1 C2 123.27(10) . . ?
C4 Fe1 C2 67.98(10) . . ?
C3 Fe1 C2 40.35(9) . . ?
C10 Fe1 C8 68.47(10) . . ?
C5 Fe1 C8 168.13(10) . . ?
C6 Fe1 C8 68.69(9) . . ?
C9 Fe1 C8 40.37(10) . . ?
C4 Fe1 C8 151.16(10) . . ?
C3 Fe1 C8 119.51(10) . . ?
C2 Fe1 C8 111.34(10) . . ?
C10 Fe1 C7 68.59(9) . . ?
C5 Fe1 C7 130.03(9) . . ?
C6 Fe1 C7 40.95(9) . . ?
C9 Fe1 C7 67.91(9) . . ?
C4 Fe1 C7 161.31(10) . . ?
C3 Fe1 C7 157.74(10) . . ?
C2 Fe1 C7 127.78(9) . . ?
C8 Fe1 C7 40.22(9) . . ?
C10 Fe1 C1 155.94(9) . . ?
C5 Fe1 C1 40.96(9) . . ?
C6 Fe1 C1 125.21(9) . . ?
C9 Fe1 C1 163.08(10) . . ?
C4 Fe1 C1 68.68(9) . . ?
C3 Fe1 C1 68.72(9) . . ?
C2 Fe1 C1 40.77(9) . . ?
C8 Fe1 C1 130.95(9) . . ?
C7 Fe1 C1 115.28(9) . . ?
C10 Fe1 Au1 134.67(7) . . ?
C5 Fe1 Au1 73.16(7) . . ?
C6 Fe1 Au1 93.57(7) . . ?
C9 Fe1 Au1 135.50(7) . . ?
C4 Fe1 Au1 110.02(7) . . ?
C3 Fe1 Au1 107.41(7) . . ?
C2 Fe1 Au1 68.96(7) . . ?
C8 Fe1 Au1 95.44(7) . . ?
C7 Fe1 Au1 72.38(6) . . ?
C1 Fe1 Au1 42.96(6) . . ?
C35 Fe2 C40 116.36(10) . . ?
C35 Fe2 C36 108.76(9) . . ?
C40 Fe2 C36 41.17(9) . . ?
C35 Fe2 C34 40.74(9) . . ?
C40 Fe2 C34 101.49(10) . . ?
C36 Fe2 C34 123.84(10) . . ?
C35 Fe2 C39 148.81(10) . . ?
C40 Fe2 C39 40.82(10) . . ?
C36 Fe2 C39 68.74(9) . . ?
C34 Fe2 C39 113.08(10) . . ?
C35 Fe2 C33 68.27(10) . . ?
C40 Fe2 C33 120.41(10) . . ?
C36 Fe2 C33 159.42(10) . . ?
C34 Fe2 C33 40.58(10) . . ?
C39 Fe2 C33 102.78(10) . . ?
C35 Fe2 C38 169.91(10) . . ?
C40 Fe2 C38 68.37(10) . . ?
C36 Fe2 C38 68.40(9) . . ?
C34 Fe2 C38 149.05(10) . . ?
C39 Fe2 C38 40.32(10) . . ?
C33 Fe2 C38 117.95(10) . . ?
C35 Fe2 C32 68.18(9) . . ?
C40 Fe2 C32 159.13(9) . . ?
C36 Fe2 C32 159.45(9) . . ?
C34 Fe2 C32 68.04(10) . . ?
C39 Fe2 C32 124.92(10) . . ?
C33 Fe2 C32 40.18(9) . . ?
C38 Fe2 C32 110.84(10) . . ?
C35 Fe2 C37 131.59(10) . . ?
C40 Fe2 C37 68.64(9) . . ?
C36 Fe2 C37 40.90(9) . . ?
C34 Fe2 C37 164.36(10) . . ?
C39 Fe2 C37 67.93(10) . . ?
C33 Fe2 C37 154.88(10) . . ?
C38 Fe2 C37 40.11(9) . . ?
C32 Fe2 C37 125.16(9) . . ?
C35 Fe2 C31 40.83(9) . . ?
C40 Fe2 C31 154.02(9) . . ?
C36 Fe2 C31 123.51(9) . . ?
C34 Fe2 C31 68.75(9) . . ?
C39 Fe2 C31 165.06(10) . . ?
C33 Fe2 C31 68.49(9) . . ?
C38 Fe2 C31 131.94(10) . . ?
C32 Fe2 C31 40.81(9) . . ?
C37 Fe2 C31 114.62(9) . . ?
C35 Fe2 Au3 72.14(7) . . ?
C40 Fe2 Au3 132.74(7) . . ?
C36 Fe2 Au3 91.58(7) . . ?
C34 Fe2 Au3 109.04(7) . . ?
C39 Fe2 Au3 137.64(8) . . ?
C33 Fe2 Au3 106.11(7) . . ?
C38 Fe2 Au3 98.04(7) . . ?
C32 Fe2 Au3 67.99(6) . . ?
C37 Fe2 Au3 72.80(7) . . ?
C31 Fe2 Au3 41.82(6) . . ?
C62 Fe3 C67 116.42(10) . . ?
C62 Fe3 C66 108.47(10) . . ?
C67 Fe3 C66 41.10(9) . . ?
C62 Fe3 C63 40.70(10) . . ?
C67 Fe3 C63 100.26(10) . . ?
C66 Fe3 C63 122.07(10) . . ?
C62 Fe3 C68 148.90(10) . . ?
C67 Fe3 C68 40.62(10) . . ?
C66 Fe3 C68 68.63(10) . . ?
C63 Fe3 C68 112.79(11) . . ?
C62 Fe3 C64 68.19(10) . . ?
C67 Fe3 C64 118.36(10) . . ?
C66 Fe3 C64 156.99(10) . . ?
C63 Fe3 C64 40.46(11) . . ?
C68 Fe3 C64 101.98(10) . . ?
C62 Fe3 C65 68.20(10) . . ?
C67 Fe3 C65 156.96(10) . . ?
C66 Fe3 C65 161.79(10) . . ?
C63 Fe3 C65 67.93(10) . . ?
C68 Fe3 C65 123.92(10) . . ?
C64 Fe3 C65 40.12(10) . . ?
C62 Fe3 C69 169.57(10) . . ?
C67 Fe3 C69 68.19(10) . . ?
C66 Fe3 C69 68.29(9) . . ?
C63 Fe3 C69 149.59(10) . . ?
C68 Fe3 C69 40.38(10) . . ?
C64 Fe3 C69 118.84(10) . . ?
C65 Fe3 C69 111.55(10) . . ?
C62 Fe3 C70 131.38(10) . . ?
C67 Fe3 C70 68.30(10) . . ?
C66 Fe3 C70 40.79(9) . . ?
C63 Fe3 C70 162.55(10) . . ?
C68 Fe3 C70 67.69(10) . . ?
C64 Fe3 C70 156.52(10) . . ?
C65 Fe3 C70 127.35(10) . . ?
C69 Fe3 C70 39.90(9) . . ?
C62 Fe3 C61 40.85(9) . . ?
C67 Fe3 C61 154.93(10) . . ?
C66 Fe3 C61 124.97(9) . . ?
C63 Fe3 C61 68.67(9) . . ?
C68 Fe3 C61 164.14(10) . . ?
C64 Fe3 C61 68.40(9) . . ?
C65 Fe3 C61 40.82(9) . . ?
C69 Fe3 C61 132.19(10) . . ?
C70 Fe3 C61 116.02(9) . . ?
C62 Fe3 Au4 72.75(7) . . ?
C67 Fe3 Au4 134.33(7) . . ?
C66 Fe3 Au4 93.27(7) . . ?
C63 Fe3 Au4 109.66(7) . . ?
C68 Fe3 Au4 137.22(8) . . ?
C64 Fe3 Au4 106.68(7) . . ?
C65 Fe3 Au4 68.56(7) . . ?
C69 Fe3 Au4 97.27(7) . . ?
C70 Fe3 Au4 73.51(7) . . ?
C61 Fe3 Au4 42.54(6) . . ?
C96 Fe4 C97 41.28(9) . . ?
C96 Fe4 C92 107.67(9) . . ?
C97 Fe4 C92 116.19(10) . . ?
C96 Fe4 C93 121.32(10) . . ?
C97 Fe4 C93 100.04(10) . . ?
C92 Fe4 C93 40.65(9) . . ?
C96 Fe4 C98 68.71(9) . . ?
C97 Fe4 C98 40.67(10) . . ?
C92 Fe4 C98 149.35(10) . . ?
C93 Fe4 C98 113.45(10) . . ?
C96 Fe4 C94 156.45(10) . . ?
C97 Fe4 C94 118.07(10) . . ?
C92 Fe4 C94 68.17(10) . . ?
C93 Fe4 C94 40.39(10) . . ?
C98 Fe4 C94 102.54(10) . . ?
C96 Fe4 C95 161.81(9) . . ?
C97 Fe4 C95 156.86(9) . . ?
C92 Fe4 C95 68.08(9) . . ?
C93 Fe4 C95 67.80(10) . . ?
C98 Fe4 C95 124.35(10) . . ?
C94 Fe4 C95 40.20(9) . . ?
C96 Fe4 C99 68.29(9) . . ?
C97 Fe4 C99 68.17(10) . . ?
C92 Fe4 C99 168.86(10) . . ?
C93 Fe4 C99 150.44(10) . . ?
C98 Fe4 C99 40.22(10) . . ?
C94 Fe4 C99 119.83(10) . . ?
C95 Fe4 C99 112.31(10) . . ?
C96 Fe4 C100 40.85(9) . . ?
C97 Fe4 C100 68.47(9) . . ?
C92 Fe4 C100 130.50(9) . . ?
C93 Fe4 C100 161.74(10) . . ?
C98 Fe4 C100 67.64(10) . . ?
C94 Fe4 C100 157.51(10) . . ?
C95 Fe4 C100 127.83(10) . . ?
C99 Fe4 C100 39.87(9) . . ?
C96 Fe4 C91 124.54(9) . . ?
C97 Fe4 C91 154.75(10) . . ?
C92 Fe4 C91 40.81(9) . . ?
C93 Fe4 C91 68.58(9) . . ?
C98 Fe4 C91 164.34(10) . . ?
C94 Fe4 C91 68.46(9) . . ?
C95 Fe4 C91 40.74(9) . . ?
C99 Fe4 C91 132.20(10) . . ?
C100 Fe4 C91 115.70(9) . . ?
C96 Fe4 Au6 92.89(6) . . ?
C97 Fe4 Au6 134.10(7) . . ?
C92 Fe4 Au6 73.13(7) . . ?
C93 Fe4 Au6 110.04(7) . . ?
C98 Fe4 Au6 136.23(7) . . ?
C94 Fe4 Au6 107.20(7) . . ?
C95 Fe4 Au6 68.92(6) . . ?
C99 Fe4 Au6 96.42(7) . . ?
C100 Fe4 Au6 72.73(6) . . ?
C91 Fe4 Au6 43.02(6) . . ?
C6 P1 C17 105.52(11) . . ?
C6 P1 C11 102.81(11) . . ?
C17 P1 C11 106.15(11) . . ?
C6 P1 Au4 115.62(8) . . ?
C17 P1 Au4 113.81(8) . . ?
C11 P1 Au4 111.91(8) . . ?
C36 P2 C47 105.90(11) . . ?
C36 P2 C41 105.19(11) . . ?
C47 P2 C41 106.25(11) . . ?
C36 P2 Au6 116.31(8) . . ?
C47 P2 Au6 113.72(8) . . ?
C41 P2 Au6 108.71(8) . . ?
C66 P3 C77 104.87(11) . . ?
C66 P3 C71 105.04(11) . . ?
C77 P3 C71 105.33(11) . . ?
C66 P3 Au1 116.14(8) . . ?
C77 P3 Au1 115.55(8) . . ?
C71 P3 Au1 108.91(8) . . ?
C96 P4 C107 104.74(11) . . ?
C96 P4 C101 103.43(11) . . ?
C107 P4 C101 108.14(11) . . ?
C96 P4 Au3 116.09(8) . . ?
C107 P4 Au3 114.18(8) . . ?
C101 P4 Au3 109.47(8) . . ?
C5 C1 C2 104.92(19) . . ?
C5 C1 Au1 124.54(16) . . ?
C2 C1 Au1 115.53(16) . . ?
C5 C1 Fe1 67.22(12) . . ?
C2 C1 Fe1 68.25(13) . . ?
Au1 C1 Fe1 93.77(9) . . ?
C5 C1 Ag2 113.37(15) . . ?
C2 C1 Ag2 119.34(16) . . ?
Au1 C1 Ag2 78.29(7) . . ?
Fe1 C1 Ag2 170.76(12) . . ?
C3 C2 C1 109.5(2) . . ?
C3 C2 Fe1 69.47(14) . . ?
C1 C2 Fe1 70.98(13) . . ?
C3 C2 H2 125.2 . . ?
C1 C2 H2 125.2 . . ?
Fe1 C2 H2 125.9 . . ?
C2 C3 C4 107.9(2) . . ?
C2 C3 Fe1 70.18(13) . . ?
C4 C3 Fe1 69.65(14) . . ?
C2 C3 H3 126.1 . . ?
C4 C3 H3 126.1 . . ?
Fe1 C3 H3 125.7 . . ?
C5 C4 C3 107.9(2) . . ?
C5 C4 Fe1 69.16(13) . . ?
C3 C4 Fe1 69.70(14) . . ?
C5 C4 H4 126.0 . . ?
C3 C4 H4 126.0 . . ?
Fe1 C4 H4 126.7 . . ?
C4 C5 C1 109.7(2) . . ?
C4 C5 Fe1 70.32(14) . . ?
C1 C5 Fe1 71.82(13) . . ?
C4 C5 H5 125.2 . . ?
C1 C5 H5 125.2 . . ?
Fe1 C5 H5 124.3 . . ?
C10 C6 C7 107.5(2) . . ?
C10 C6 P1 129.20(18) . . ?
C7 C6 P1 123.26(17) . . ?
C10 C6 Fe1 69.30(13) . . ?
C7 C6 Fe1 71.09(13) . . ?
P1 C6 Fe1 123.44(12) . . ?
C8 C7 C6 107.9(2) . . ?
C8 C7 Fe1 69.53(13) . . ?
C6 C7 Fe1 67.96(13) . . ?
C8 C7 H7 126.1 . . ?
C6 C7 H7 126.1 . . ?
Fe1 C7 H7 128.0 . . ?
C9 C8 C7 108.1(2) . . ?
C9 C8 Fe1 69.00(13) . . ?
C7 C8 Fe1 70.25(13) . . ?
C9 C8 H8 125.9 . . ?
C7 C8 H8 125.9 . . ?
Fe1 C8 H8 126.4 . . ?
C8 C9 C10 108.6(2) . . ?
C8 C9 Fe1 70.62(13) . . ?
C10 C9 Fe1 69.12(13) . . ?
C8 C9 H9 125.7 . . ?
C10 C9 H9 125.7 . . ?
Fe1 C9 H9 126.1 . . ?
C9 C10 C6 107.9(2) . . ?
C9 C10 Fe1 70.09(13) . . ?
C6 C10 Fe1 69.44(13) . . ?
C9 C10 H10 126.1 . . ?
C6 C10 H10 126.1 . . ?
Fe1 C10 H10 126.0 . . ?
C16 C11 C12 119.2(2) . . ?
C16 C11 P1 121.12(19) . . ?
C12 C11 P1 119.60(18) . . ?
C13 C12 C11 120.2(2) . . ?
C13 C12 H12 119.9 . . ?
C11 C12 H12 119.9 . . ?
C14 C13 C12 120.0(2) . . ?
C14 C13 H13 120.0 . . ?
C12 C13 H13 120.0 . . ?
C13 C14 C15 120.5(2) . . ?
C13 C14 H14 119.8 . . ?
C15 C14 H14 119.8 . . ?
C14 C15 C16 119.6(3) . . ?
C14 C15 H15 120.2 . . ?
C16 C15 H15 120.2 . . ?
C15 C16 C11 120.5(2) . . ?
C15 C16 H16 119.8 . . ?
C11 C16 H16 119.8 . . ?
C22 C17 C18 119.7(2) . . ?
C22 C17 P1 119.60(18) . . ?
C18 C17 P1 120.67(19) . . ?
C19 C18 C17 120.0(2) . . ?
C19 C18 H18 120.0 . . ?
C17 C18 H18 120.0 . . ?
C18 C19 C20 120.0(2) . . ?
C18 C19 H19 120.0 . . ?
C20 C19 H19 120.0 . . ?
C21 C20 C19 120.1(2) . . ?
C21 C20 H20 120.0 . . ?
C19 C20 H20 120.0 . . ?
C20 C21 C22 120.3(2) . . ?
C20 C21 H21 119.9 . . ?
C22 C21 H21 119.9 . . ?
C21 C22 C17 119.9(2) . . ?
C21 C22 H22 120.1 . . ?
C17 C22 H22 120.1 . . ?
C35 C31 C32 105.3(2) . . ?
C35 C31 Au3 125.61(17) . . ?
C32 C31 Au3 116.19(16) . . ?
C35 C31 Fe2 67.24(12) . . ?
C32 C31 Fe2 68.65(13) . . ?
Au3 C31 Fe2 96.13(9) . . ?
C35 C31 Ag2 108.03(15) . . ?
C32 C31 Ag2 122.27(16) . . ?
Au3 C31 Ag2 78.47(8) . . ?
Fe2 C31 Ag2 169.05(12) . . ?
C33 C32 C31 109.0(2) . . ?
C33 C32 Fe2 69.38(14) . . ?
C31 C32 Fe2 70.55(13) . . ?
C33 C32 H32 125.5 . . ?
C31 C32 H32 125.5 . . ?
Fe2 C32 H32 126.2 . . ?
C32 C33 C34 108.4(2) . . ?
C32 C33 Fe2 70.45(13) . . ?
C34 C33 Fe2 69.47(14) . . ?
C32 C33 H33 125.8 . . ?
C34 C33 H33 125.8 . . ?
Fe2 C33 H33 125.9 . . ?
C35 C34 C33 107.5(2) . . ?
C35 C34 Fe2 68.99(13) . . ?
C33 C34 Fe2 69.94(14) . . ?
C35 C34 H34 126.2 . . ?
C33 C34 H34 126.2 . . ?
Fe2 C34 H34 126.4 . . ?
C34 C35 C31 109.7(2) . . ?
C34 C35 Fe2 70.27(14) . . ?
C31 C35 Fe2 71.93(13) . . ?
C34 C35 H35 125.1 . . ?
C31 C35 H35 125.1 . . ?
Fe2 C35 H35 124.2 . . ?
C40 C36 C37 107.6(2) . . ?
C40 C36 P2 128.26(18) . . ?
C37 C36 P2 124.16(18) . . ?
C40 C36 Fe2 69.36(13) . . ?
C37 C36 Fe2 70.58(13) . . ?
P2 C36 Fe2 124.86(12) . . ?
C38 C37 C36 108.0(2) . . ?
C38 C37 Fe2 69.83(14) . . ?
C36 C37 Fe2 68.52(13) . . ?
C38 C37 H37 126.0 . . ?
C36 C37 H37 126.0 . . ?
Fe2 C37 H37 127.2 . . ?
C39 C38 C37 108.4(2) . . ?
C39 C38 Fe2 69.16(14) . . ?
C37 C38 Fe2 70.06(13) . . ?
C39 C38 H38 125.8 . . ?
C37 C38 H38 125.8 . . ?
Fe2 C38 H38 126.6 . . ?
C38 C39 C40 108.4(2) . . ?
C38 C39 Fe2 70.52(14) . . ?
C40 C39 Fe2 69.28(13) . . ?
C38 C39 H39 125.8 . . ?
C40 C39 H39 125.8 . . ?
Fe2 C39 H39 126.0 . . ?
C39 C40 C36 107.6(2) . . ?
C39 C40 Fe2 69.90(14) . . ?
C36 C40 Fe2 69.48(13) . . ?
C39 C40 H40 126.2 . . ?
C36 C40 H40 126.2 . . ?
Fe2 C40 H40 126.0 . . ?
C46 C41 C42 118.9(2) . . ?
C46 C41 P2 122.11(19) . . ?
C42 C41 P2 118.76(19) . . ?
C43 C42 C41 120.2(3) . . ?
C43 C42 H42 119.9 . . ?
C41 C42 H42 119.9 . . ?
C44 C43 C42 120.6(3) . . ?
C44 C43 H43 119.7 . . ?
C42 C43 H43 119.7 . . ?
C45 C44 C43 119.8(3) . . ?
C45 C44 H44 120.1 . . ?
C43 C44 H44 120.1 . . ?
C44 C45 C46 120.0(3) . . ?
C44 C45 H45 120.0 . . ?
C46 C45 H45 120.0 . . ?
C41 C46 C45 120.6(3) . . ?
C41 C46 H46 119.7 . . ?
C45 C46 H46 119.7 . . ?
C52 C47 C48 119.5(2) . . ?
C52 C47 P2 119.06(18) . . ?
C48 C47 P2 121.49(18) . . ?
C49 C48 C47 119.7(2) . . ?
C49 C48 H48 120.1 . . ?
C47 C48 H48 120.1 . . ?
C50 C49 C48 120.6(2) . . ?
C50 C49 H49 119.7 . . ?
C48 C49 H49 119.7 . . ?
C49 C50 C51 120.0(2) . . ?
C49 C50 H50 120.0 . . ?
C51 C50 H50 120.0 . . ?
C50 C51 C52 120.0(2) . . ?
C50 C51 H51 120.0 . . ?
C52 C51 H51 120.0 . . ?
C51 C52 C47 120.2(2) . . ?
C51 C52 H52 119.9 . . ?
C47 C52 H52 119.9 . . ?
C62 C61 C65 105.1(2) . . ?
C62 C61 Au4 124.86(17) . . ?
C65 C61 Au4 115.53(16) . . ?
C62 C61 Fe3 67.11(12) . . ?
C65 C61 Fe3 68.46(13) . . ?
Au4 C61 Fe3 94.35(9) . . ?
C62 C61 Ag5 107.91(15) . . ?
C65 C61 Ag5 123.78(16) . . ?
Au4 C61 Ag5 79.20(7) . . ?
Fe3 C61 Ag5 167.68(12) . . ?
C63 C62 C61 109.6(2) . . ?
C63 C62 Fe3 70.25(14) . . ?
C61 C62 Fe3 72.05(13) . . ?
C63 C62 H62 125.2 . . ?
C61 C62 H62 125.2 . . ?
Fe3 C62 H62 124.1 . . ?
C62 C63 C64 107.7(2) . . ?
C62 C63 Fe3 69.05(13) . . ?
C64 C63 Fe3 70.13(15) . . ?
C62 C63 H63 126.1 . . ?
C64 C63 H63 126.1 . . ?
Fe3 C63 H63 126.2 . . ?
C65 C64 C63 108.4(2) . . ?
C65 C64 Fe3 70.33(14) . . ?
C63 C64 Fe3 69.40(14) . . ?
C65 C64 H64 125.8 . . ?
C63 C64 H64 125.8 . . ?
Fe3 C64 H64 126.1 . . ?
C64 C65 C61 109.1(2) . . ?
C64 C65 Fe3 69.56(14) . . ?
C61 C65 Fe3 70.72(13) . . ?
C64 C65 H65 125.5 . . ?
C61 C65 H65 125.5 . . ?
Fe3 C65 H65 125.8 . . ?
C67 C66 C70 107.5(2) . . ?
C67 C66 P3 128.06(18) . . ?
C70 C66 P3 124.45(18) . . ?
C67 C66 Fe3 69.35(13) . . ?
C70 C66 Fe3 71.16(13) . . ?
P3 C66 Fe3 123.56(12) . . ?
C68 C67 C66 107.9(2) . . ?
C68 C67 Fe3 70.03(14) . . ?
C66 C67 Fe3 69.55(13) . . ?
C68 C67 H67 126.0 . . ?
C66 C67 H67 126.0 . . ?
Fe3 C67 H67 126.0 . . ?
C67 C68 C69 108.6(2) . . ?
C67 C68 Fe3 69.35(13) . . ?
C69 C68 Fe3 70.99(14) . . ?
C67 C68 H68 125.7 . . ?
C69 C68 H68 125.7 . . ?
Fe3 C68 H68 125.5 . . ?
C70 C69 C68 108.0(2) . . ?
C70 C69 Fe3 70.20(13) . . ?
C68 C69 Fe3 68.63(14) . . ?
C70 C69 H69 126.0 . . ?
C68 C69 H69 126.0 . . ?
Fe3 C69 H69 126.7 . . ?
C69 C70 C66 108.1(2) . . ?
C69 C70 Fe3 69.90(14) . . ?
C66 C70 Fe3 68.05(13) . . ?
C69 C70 H70 126.0 . . ?
C66 C70 H70 126.0 . . ?
Fe3 C70 H70 127.6 . . ?
C72 C71 C76 119.3(2) . . ?
C72 C71 P3 121.75(19) . . ?
C76 C71 P3 118.89(18) . . ?
C73 C72 C71 119.3(3) . . ?
C73 C72 H72 120.3 . . ?
C71 C72 H72 120.3 . . ?
C74 C73 C72 121.0(3) . . ?
C74 C73 H73 119.5 . . ?
C72 C73 H73 119.5 . . ?
C73 C74 C75 120.0(3) . . ?
C73 C74 H74 120.0 . . ?
C75 C74 H74 120.0 . . ?
C74 C75 C76 119.8(3) . . ?
C74 C75 H75 120.1 . . ?
C76 C75 H75 120.1 . . ?
C75 C76 C71 120.5(2) . . ?
C75 C76 H76 119.7 . . ?
C71 C76 H76 119.7 . . ?
C78 C77 C82 119.3(2) . . ?
C78 C77 P3 119.98(18) . . ?
C82 C77 P3 120.70(19) . . ?
C77 C78 C79 120.1(2) . . ?
C77 C78 H78 120.0 . . ?
C79 C78 H78 120.0 . . ?
C80 C79 C78 120.2(3) . . ?
C80 C79 H79 119.9 . . ?
C78 C79 H79 119.9 . . ?
C79 C80 C81 119.9(2) . . ?
C79 C80 H80 120.0 . . ?
C81 C80 H80 120.0 . . ?
C80 C81 C82 120.4(3) . . ?
C80 C81 H81 119.8 . . ?
C82 C81 H81 119.8 . . ?
C81 C82 C77 120.1(3) . . ?
C81 C82 H82 119.9 . . ?
C77 C82 H82 119.9 . . ?
C92 C91 C95 104.9(2) . . ?
C92 C91 Au6 124.45(16) . . ?
C95 C91 Au6 115.25(16) . . ?
C92 C91 Fe4 67.06(13) . . ?
C95 C91 Fe4 68.25(13) . . ?
Au6 C91 Fe4 93.44(9) . . ?
C92 C91 Ag5 113.51(16) . . ?
C95 C91 Ag5 119.22(16) . . ?
Au6 C91 Ag5 78.76(8) . . ?
Fe4 C91 Ag5 170.91(12) . . ?
C93 C92 C91 109.6(2) . . ?
C93 C92 Fe4 70.16(14) . . ?
C91 C92 Fe4 72.13(13) . . ?
C93 C92 H92 125.2 . . ?
C91 C92 H92 125.2 . . ?
Fe4 C92 H92 124.1 . . ?
C94 C93 C92 108.0(2) . . ?
C94 C93 Fe4 70.11(14) . . ?
C92 C93 Fe4 69.19(13) . . ?
C94 C93 H93 126.0 . . ?
C92 C93 H93 126.0 . . ?
Fe4 C93 H93 126.2 . . ?
C95 C94 C93 108.2(2) . . ?
C95 C94 Fe4 70.29(13) . . ?
C93 C94 Fe4 69.51(14) . . ?
C95 C94 H94 125.9 . . ?
C93 C94 H94 125.9 . . ?
Fe4 C94 H94 125.9 . . ?
C94 C95 C91 109.3(2) . . ?
C94 C95 Fe4 69.51(13) . . ?
C91 C95 Fe4 71.01(13) . . ?
C94 C95 H95 125.3 . . ?
C91 C95 H95 125.3 . . ?
Fe4 C95 H95 125.7 . . ?
C97 C96 C100 107.6(2) . . ?
C97 C96 P4 129.12(18) . . ?
C100 C96 P4 123.28(17) . . ?
C97 C96 Fe4 69.43(13) . . ?
C100 C96 Fe4 71.41(13) . . ?
P4 C96 Fe4 123.48(12) . . ?
C98 C97 C96 107.7(2) . . ?
C98 C97 Fe4 70.27(14) . . ?
C96 C97 Fe4 69.29(13) . . ?
C98 C97 H97 126.1 . . ?
C96 C97 H97 126.1 . . ?
Fe4 C97 H97 125.9 . . ?
C97 C98 C99 108.6(2) . . ?
C97 C98 Fe4 69.05(13) . . ?
C99 C98 Fe4 71.07(14) . . ?
C97 C98 H98 125.7 . . ?
C99 C98 H98 125.7 . . ?
Fe4 C98 H98 125.8 . . ?
C100 C99 C98 108.1(2) . . ?
C100 C99 Fe4 70.06(13) . . ?
C98 C99 Fe4 68.71(14) . . ?
C100 C99 H99 125.9 . . ?
C98 C99 H99 125.9 . . ?
Fe4 C99 H99 126.9 . . ?
C99 C100 C96 107.9(2) . . ?
C99 C100 Fe4 70.06(14) . . ?
C96 C100 Fe4 67.73(13) . . ?
C99 C100 H100 126.0 . . ?
C96 C100 H100 126.0 . . ?
Fe4 C100 H100 127.7 . . ?
C106 C101 C102 119.1(2) . . ?
C106 C101 P4 119.36(18) . . ?
C102 C101 P4 121.14(19) . . ?
C103 C102 C101 119.9(2) . . ?
C103 C102 H102 120.0 . . ?
C101 C102 H102 120.0 . . ?
C104 C103 C102 120.6(2) . . ?
C104 C103 H103 119.7 . . ?
C102 C103 H103 119.7 . . ?
C103 C104 C105 119.6(2) . . ?
C103 C104 H104 120.2 . . ?
C105 C104 H104 120.2 . . ?
C106 C105 C104 120.1(2) . . ?
C106 C105 H105 119.9 . . ?
C104 C105 H105 119.9 . . ?
C105 C106 C101 120.7(2) . . ?
C105 C106 H106 119.7 . . ?
C101 C106 H106 119.7 . . ?
C108 C107 C112 119.6(2) . . ?
C108 C107 P4 119.57(18) . . ?
C112 C107 P4 120.79(19) . . ?
C107 C108 C109 119.9(2) . . ?
C107 C108 H108 120.1 . . ?
C109 C108 H108 120.1 . . ?
C110 C109 C108 120.4(3) . . ?
C110 C109 H109 119.8 . . ?
C108 C109 H109 119.8 . . ?
C109 C110 C111 119.9(3) . . ?
C109 C110 H110 120.0 . . ?
C111 C110 H110 120.0 . . ?
C112 C111 C110 120.2(2) . . ?
C112 C111 H111 119.9 . . ?
C110 C111 H111 119.9 . . ?
C111 C112 C107 120.0(2) . . ?
C111 C112 H112 120.0 . . ?
C107 C112 H112 120.0 . . ?
F6 Sb1 F5 90.24(12) . . ?
F6 Sb1 F3 90.06(11) . . ?
F5 Sb1 F3 179.57(11) . . ?
F6 Sb1 F1 178.93(9) . . ?
F5 Sb1 F1 89.51(12) . . ?
F3 Sb1 F1 90.19(10) . . ?
F6 Sb1 F4 91.35(10) . . ?
F5 Sb1 F4 90.59(8) . . ?
F3 Sb1 F4 89.10(8) . . ?
F1 Sb1 F4 89.69(8) . . ?
F6 Sb1 F2 89.77(10) . . ?
F5 Sb1 F2 89.96(8) . . ?
F3 Sb1 F2 90.34(7) . . ?
F1 Sb1 F2 89.19(8) . . ?
F4 Sb1 F2 178.75(8) . . ?
F10 Sb2 F7 89.77(12) . . ?
F10 Sb2 F9 90.86(10) . . ?
F7 Sb2 F9 91.99(12) . . ?
F10 Sb2 F11 89.26(11) . . ?
F7 Sb2 F11 89.29(12) . . ?
F9 Sb2 F11 178.71(11) . . ?
F10 Sb2 F8 178.97(10) . . ?
F7 Sb2 F8 89.25(10) . . ?
F9 Sb2 F8 89.51(9) . . ?
F11 Sb2 F8 90.39(9) . . ?
F10 Sb2 F12 90.55(12) . . ?
F7 Sb2 F12 179.21(12) . . ?
F9 Sb2 F12 88.72(10) . . ?
F11 Sb2 F12 89.99(10) . . ?
F8 Sb2 F12 90.42(10) . . ?
C2S C1S Cl1S 108.7(2) . . ?
C2S C1S H1S1 110.0 . . ?
Cl1S C1S H1S1 110.0 . . ?
C2S C1S H1S2 110.0 . . ?
Cl1S C1S H1S2 110.0 . . ?
H1S1 C1S H1S2 108.3 . . ?
C1S C2S Cl2S 107.9(2) . . ?
C1S C2S H2S1 110.1 . . ?
Cl2S C2S H2S1 110.1 . . ?
C1S C2S H2S2 110.1 . . ?
Cl2S C2S H2S2 110.1 . . ?
H2S1 C2S H2S2 108.4 . . ?
N1S C3S C4S 173.9(7) . . ?
C3S C4S H4S1 109.5 . . ?
C3S C4S H4S2 109.5 . . ?
H4S1 C4S H4S2 109.5 . . ?
C3S C4S H4S3 109.5 . . ?
H4S1 C4S H4S3 109.5 . . ?
H4S2 C4S H4S3 109.5 . . ?
N2S C5S C6S 173.7(6) . . ?
C5S C6S H6S1 109.5 . . ?
C5S C6S H6S2 109.5 . . ?
H6S1 C6S H6S2 109.5 . . ?
C5S C6S H6S3 109.5 . . ?
H6S1 C6S H6S3 109.5 . . ?
H6S2 C6S H6S3 109.5 . . ?

loop_
_geom_bond_atom_site_label_1
_geom_bond_atom_site_label_2
_geom_bond_distance
_geom_bond_site_symmetry_2
_geom_bond_publ_flag
Au1 C1 2.086(2) . ?
Au1 P3 2.2844(6) . ?
Au1 Ag2 2.7356(2) . ?
Au1 Fe1 3.0536(4) . ?
Au1 Au4 3.2403(2) . ?
Ag2 C1 2.243(2) . ?
Ag2 C31 2.248(2) . ?
Ag2 Au3 2.7442(2) . ?
Au3 C31 2.086(2) . ?
Au3 P4 2.2879(6) . ?
Au3 Fe2 3.1107(4) . ?
Au3 Au6 3.1888(2) . ?
Au4 C61 2.077(2) . ?
Au4 P1 2.2867(6) . ?
Au4 Ag5 2.7760(2) . ?
Au4 Fe3 3.0633(4) . ?
Ag5 C91 2.268(2) . ?
Ag5 C61 2.272(2) . ?
Ag5 Au6 2.7652(2) . ?
Au6 C91 2.085(2) . ?
Au6 P2 2.2891(6) . ?
Au6 Fe4 3.0500(4) . ?
Fe1 C10 2.035(2) . ?
Fe1 C5 2.036(2) . ?
Fe1 C6 2.037(2) . ?
Fe1 C9 2.048(2) . ?
Fe1 C4 2.051(2) . ?
Fe1 C3 2.052(2) . ?
Fe1 C2 2.061(2) . ?
Fe1 C8 2.069(2) . ?
Fe1 C7 2.079(2) . ?
Fe1 C1 2.098(2) . ?
Fe2 C35 2.032(2) . ?
Fe2 C40 2.042(2) . ?
Fe2 C36 2.043(2) . ?
Fe2 C34 2.049(2) . ?
Fe2 C39 2.050(2) . ?
Fe2 C33 2.056(2) . ?
Fe2 C38 2.068(2) . ?
Fe2 C32 2.070(2) . ?
Fe2 C37 2.071(2) . ?
Fe2 C31 2.095(2) . ?
Fe3 C62 2.033(2) . ?
Fe3 C67 2.040(2) . ?
Fe3 C66 2.043(2) . ?
Fe3 C63 2.049(2) . ?
Fe3 C68 2.049(2) . ?
Fe3 C64 2.059(3) . ?
Fe3 C65 2.069(2) . ?
Fe3 C69 2.081(2) . ?
Fe3 C70 2.085(2) . ?
Fe3 C61 2.100(2) . ?
Fe4 C96 2.034(2) . ?
Fe4 C97 2.036(2) . ?
Fe4 C92 2.037(2) . ?
Fe4 C93 2.049(2) . ?
Fe4 C98 2.052(2) . ?
Fe4 C94 2.057(2) . ?
Fe4 C95 2.067(2) . ?
Fe4 C99 2.083(2) . ?
Fe4 C100 2.083(2) . ?
Fe4 C91 2.105(2) . ?
P1 C6 1.793(2) . ?
P1 C17 1.822(2) . ?
P1 C11 1.823(2) . ?
P2 C36 1.798(2) . ?
P2 C47 1.818(2) . ?
P2 C41 1.821(2) . ?
P3 C66 1.792(2) . ?
P3 C77 1.817(2) . ?
P3 C71 1.818(2) . ?
P4 C96 1.792(2) . ?
P4 C107 1.821(2) . ?
P4 C101 1.824(2) . ?
C1 C5 1.447(3) . ?
C1 C2 1.449(3) . ?
C2 C3 1.418(3) . ?
C2 H2 0.9500 . ?
C3 C4 1.425(4) . ?
C3 H3 0.9500 . ?
C4 C5 1.415(3) . ?
C4 H4 0.9500 . ?
C5 H5 0.9500 . ?
C6 C10 1.434(3) . ?
C6 C7 1.440(3) . ?
C7 C8 1.426(3) . ?
C7 H7 0.9500 . ?
C8 C9 1.421(3) . ?
C8 H8 0.9500 . ?
C9 C10 1.423(3) . ?
C9 H9 0.9500 . ?
C10 H10 0.9500 . ?
C11 C16 1.395(3) . ?
C11 C12 1.397(3) . ?
C12 C13 1.388(4) . ?
C12 H12 0.9500 . ?
C13 C14 1.385(4) . ?
C13 H13 0.9500 . ?
C14 C15 1.388(4) . ?
C14 H14 0.9500 . ?
C15 C16 1.390(4) . ?
C15 H15 0.9500 . ?
C16 H16 0.9500 . ?
C17 C22 1.396(3) . ?
C17 C18 1.397(3) . ?
C18 C19 1.390(4) . ?
C18 H18 0.9500 . ?
C19 C20 1.392(4) . ?
C19 H19 0.9500 . ?
C20 C21 1.385(4) . ?
C20 H20 0.9500 . ?
C21 C22 1.392(4) . ?
C21 H21 0.9500 . ?
C22 H22 0.9500 . ?
C31 C35 1.441(3) . ?
C31 C32 1.452(3) . ?
C32 C33 1.417(3) . ?
C32 H32 0.9500 . ?
C33 C34 1.424(4) . ?
C33 H33 0.9500 . ?
C34 C35 1.421(3) . ?
C34 H34 0.9500 . ?
C35 H35 0.9500 . ?
C36 C40 1.436(3) . ?
C36 C37 1.438(3) . ?
C37 C38 1.419(3) . ?
C37 H37 0.9500 . ?
C38 C39 1.419(4) . ?
C38 H38 0.9500 . ?
C39 C40 1.427(3) . ?
C39 H39 0.9500 . ?
C40 H40 0.9500 . ?
C41 C46 1.390(3) . ?
C41 C42 1.392(4) . ?
C42 C43 1.383(4) . ?
C42 H42 0.9500 . ?
C43 C44 1.382(5) . ?
C43 H43 0.9500 . ?
C44 C45 1.377(4) . ?
C44 H44 0.9500 . ?
C45 C46 1.393(4) . ?
C45 H45 0.9500 . ?
C46 H46 0.9500 . ?
C47 C52 1.392(3) . ?
C47 C48 1.394(3) . ?
C48 C49 1.391(4) . ?
C48 H48 0.9500 . ?
C49 C50 1.377(4) . ?
C49 H49 0.9500 . ?
C50 C51 1.383(4) . ?
C50 H50 0.9500 . ?
C51 C52 1.390(4) . ?
C51 H51 0.9500 . ?
C52 H52 0.9500 . ?
C61 C62 1.444(3) . ?
C61 C65 1.454(3) . ?
C62 C63 1.420(3) . ?
C62 H62 0.9500 . ?
C63 C64 1.421(4) . ?
C63 H63 0.9500 . ?
C64 C65 1.416(4) . ?
C64 H64 0.9500 . ?
C65 H65 0.9500 . ?
C66 C67 1.433(3) . ?
C66 C70 1.439(3) . ?
C67 C68 1.419(3) . ?
C67 H67 0.9500 . ?
C68 C69 1.426(4) . ?
C68 H68 0.9500 . ?
C69 C70 1.421(3) . ?
C69 H69 0.9500 . ?
C70 H70 0.9500 . ?
C71 C72 1.393(3) . ?
C71 C76 1.394(3) . ?
C72 C73 1.389(4) . ?
C72 H72 0.9500 . ?
C73 C74 1.375(4) . ?
C73 H73 0.9500 . ?
C74 C75 1.380(4) . ?
C74 H74 0.9500 . ?
C75 C76 1.384(4) . ?
C75 H75 0.9500 . ?
C76 H76 0.9500 . ?
C77 C78 1.390(3) . ?
C77 C82 1.392(3) . ?
C78 C79 1.395(4) . ?
C78 H78 0.9500 . ?
C79 C80 1.380(4) . ?
C79 H79 0.9500 . ?
C80 C81 1.380(4) . ?
C80 H80 0.9500 . ?
C81 C82 1.389(4) . ?
C81 H81 0.9500 . ?
C82 H82 0.9500 . ?
C91 C92 1.445(3) . ?
C91 C95 1.453(3) . ?
C92 C93 1.419(3) . ?
C92 H92 0.9500 . ?
C93 C94 1.418(4) . ?
C93 H93 0.9500 . ?
C94 C95 1.417(3) . ?
C94 H94 0.9500 . ?
C95 H95 0.9500 . ?
C96 C97 1.435(3) . ?
C96 C100 1.438(3) . ?
C97 C98 1.421(3) . ?
C97 H97 0.9500 . ?
C98 C99 1.422(3) . ?
C98 H98 0.9500 . ?
C99 C100 1.421(3) . ?
C99 H99 0.9500 . ?
C100 H100 0.9500 . ?
C101 C106 1.391(3) . ?
C101 C102 1.396(3) . ?
C102 C103 1.388(4) . ?
C102 H102 0.9500 . ?
C103 C104 1.385(4) . ?
C103 H103 0.9500 . ?
C104 C105 1.386(4) . ?
C104 H104 0.9500 . ?
C105 C106 1.383(3) . ?
C105 H105 0.9500 . ?
C106 H106 0.9500 . ?
C107 C108 1.394(3) . ?
C107 C112 1.398(3) . ?
C108 C109 1.395(4) . ?
C108 H108 0.9500 . ?
C109 C110 1.379(4) . ?
C109 H109 0.9500 . ?
C110 C111 1.393(4) . ?
C110 H110 0.9500 . ?
C111 C112 1.388(4) . ?
C111 H111 0.9500 . ?
C112 H112 0.9500 . ?
Sb1 F6 1.852(2) . ?
Sb1 F5 1.8656(19) . ?
Sb1 F3 1.8677(17) . ?
Sb1 F1 1.8683(19) . ?
Sb1 F4 1.8746(16) . ?
Sb1 F2 1.8803(15) . ?
Sb2 F10 1.862(2) . ?
Sb2 F7 1.863(2) . ?
Sb2 F9 1.8676(19) . ?
Sb2 F11 1.869(2) . ?
Sb2 F8 1.8696(17) . ?
Sb2 F12 1.8735(19) . ?
C1S C2S 1.486(5) . ?
C1S Cl1S 1.790(3) . ?
C1S H1S1 0.9900 . ?
C1S H1S2 0.9900 . ?
C2S Cl2S 1.809(4) . ?
C2S H2S1 0.9900 . ?
C2S H2S2 0.9900 . ?
N1S C3S 1.115(6) . ?
C3S C4S 1.511(8) . ?
C4S H4S1 0.9800 . ?
C4S H4S2 0.9800 . ?
C4S H4S3 0.9800 . ?
N2S C5S 1.073(5) . ?
C5S C6S 1.454(6) . ?
C6S H6S1 0.9800 . ?
C6S H6S2 0.9800 . ?
C6S H6S3 0.9800 . ?
